data_4120677
loop_
_publ_author_name
'Ge, Fang'
'Kehr, Gerald'
'Daniliuc, Constantin G.'
'Erker, Gerhard'

_publ_section_title
;
 Borole formation by 1,1-carboboration.
;
_journal_issue 1
_journal_name_full 'Journal of the American Chemical Society'
_journal_page_first 68
_journal_page_last 71
_journal_paper_doi 10.1021/ja4110396
_journal_volume 136
_journal_year 2014
_chemical_formula_sum 'C40 H33 B2 F15 Si2'
_chemical_formula_weight 876.46
_chemical_name_systematic
; 
 ? 
;
_space_group_IT_number 2
_symmetry_cell_setting triclinic
_symmetry_space_group_name_Hall '-P 1'
_symmetry_space_group_name_H-M 'P -1'
_atom_sites_solution_hydrogens geom
_atom_sites_solution_primary direct
_atom_sites_solution_secondary difmap
_audit_creation_method SHELXL-97
_cell_angle_alpha 108.563(2)
_cell_angle_beta 96.887(2)
_cell_angle_gamma 98.819(2)
_cell_formula_units_Z 2
_cell_length_a 11.6645(4)
_cell_length_b 12.2645(5)
_cell_length_c 18.5329(7)
_cell_measurement_reflns_used 7756
_cell_measurement_temperature 223(2)
_cell_measurement_theta_max 68.25
_cell_measurement_theta_min 0.88
_cell_volume 2443.04(16)
_computing_cell_refinement 'Collect (Nonius B.V., 1998)'
_computing_data_collection 'Collect (Nonius B.V., 1998)'
_computing_data_reduction 'Denzo-SMN (Otwinowski & Minor, 1997)'
_computing_molecular_graphics 'XP (BrukerAXS, 2000)'
_computing_publication_material 'SHELXL-97 (Sheldrick, 1997)'
_computing_structure_refinement 'SHELXL-97 (Sheldrick, 1997)'
_computing_structure_solution 'SHELXS-97 (Sheldrick, 1990)'
_diffrn_ambient_temperature 223(2)
_diffrn_measured_fraction_theta_full 0.970
_diffrn_measured_fraction_theta_max 0.970
_diffrn_measurement_device_type 'Nonius KappaCCD APEXII'
_diffrn_measurement_method '\w and \f scans'
_diffrn_radiation_monochromator graphite
_diffrn_radiation_source 'fine-focus sealed tube'
_diffrn_radiation_type CuK\a
_diffrn_radiation_wavelength 1.54178
_diffrn_reflns_av_R_equivalents 0.054
_diffrn_reflns_av_sigmaI/netI 0.0320
_diffrn_reflns_limit_h_max 13
_diffrn_reflns_limit_h_min 0
_diffrn_reflns_limit_k_max 14
_diffrn_reflns_limit_k_min -14
_diffrn_reflns_limit_l_max 21
_diffrn_reflns_limit_l_min -22
_diffrn_reflns_number 32529
_diffrn_reflns_theta_full 67.18
_diffrn_reflns_theta_max 67.18
_diffrn_reflns_theta_min 3.85
_exptl_absorpt_coefficient_mu 1.401
_exptl_absorpt_correction_T_max 0.9333
_exptl_absorpt_correction_T_min 0.7481
_exptl_absorpt_correction_type multi-scan
_exptl_absorpt_process_details 'Denzo (Otwinowski, Borek, Majewski & Minor, 2003)'
_exptl_crystal_colour 'pale yellow'
_exptl_crystal_density_diffrn 1.191
_exptl_crystal_density_method 'not measured'
_exptl_crystal_description prism
_exptl_crystal_F_000 892
_exptl_crystal_size_max 0.22
_exptl_crystal_size_mid 0.16
_exptl_crystal_size_min 0.05
_refine_diff_density_max 0.229
_refine_diff_density_min -0.235
_refine_diff_density_rms 0.042
_refine_ls_extinction_method none
_refine_ls_goodness_of_fit_ref 1.068
_refine_ls_hydrogen_treatment constr
_refine_ls_matrix_type full
_refine_ls_number_parameters 571
_refine_ls_number_reflns 8495
_refine_ls_number_restraints 159
_refine_ls_restrained_S_all 1.116
_refine_ls_R_factor_all 0.0601
_refine_ls_R_factor_gt 0.0494
_refine_ls_shift/su_max 0.000
_refine_ls_shift/su_mean 0.000
_refine_ls_structure_factor_coef Fsqd
_refine_ls_weighting_details 'calc w=1/[\s^2^(Fo^2^)+(0.0859P)^2^+0.3926P] where P=(Fo^2^+2Fc^2^)/3'
_refine_ls_weighting_scheme calc
_refine_ls_wR_factor_gt 0.1409
_refine_ls_wR_factor_ref 0.1489
_reflns_number_gt 6709
_reflns_number_total 8495
_reflns_threshold_expression >2sigma(I)
_cod_data_source_file ja4110396_si_002.cif
_cod_data_source_block erk7304
_cod_original_sg_symbol_H-M P-1
_cod_database_code 4120677

loop_
_symmetry_equiv_pos_as_xyz
'x, y, z'
'-x, -y, -z'

loop_
_atom_site_label
_atom_site_type_symbol
_atom_site_fract_x
_atom_site_fract_y
_atom_site_fract_z
_atom_site_U_iso_or_equiv
_atom_site_adp_type
_atom_site_occupancy
_atom_site_symmetry_multiplicity
_atom_site_calc_flag
_atom_site_refinement_flags
_atom_site_disorder_assembly
_atom_site_disorder_group
B1 B 0.6332(2) 0.3751(2) 0.14337(13) 0.0460(5) Uani 1 1 d . . .
B2 B 0.8588(2) 0.6517(2) 0.30631(13) 0.0469(5) Uani 1 1 d . . .
Si2 Si 0.40430(5) 0.40638(6) 0.20803(4) 0.05823(19) Uani 1 1 d . . .
C1 C 0.76891(18) 0.44788(17) 0.18223(11) 0.0452(4) Uani 1 1 d . A .
C2 C 0.75803(17) 0.55642(17) 0.24819(11) 0.0418(4) Uani 1 1 d . . .
C3 C 0.64775(17) 0.54369(17) 0.26453(11) 0.0424(4) Uani 1 1 d . . .
C4 C 0.57066(18) 0.42507(18) 0.21891(11) 0.0465(5) Uani 1 1 d . . .
C5 C 0.6313(2) 0.32571(18) 0.22391(12) 0.0507(5) Uani 1 1 d . . .
C6 C 0.7413(2) 0.33737(18) 0.20202(11) 0.0501(5) Uani 1 1 d . . .
C7 C 0.5711(3) 0.2185(2) 0.23883(15) 0.0661(6) Uani 1 1 d . . .
H7A H 0.5883 0.1478 0.2025 0.079 Uiso 1 1 calc R . .
H7B H 0.4856 0.2129 0.2298 0.079 Uiso 1 1 calc R . .
C8 C 0.6123(3) 0.2245(3) 0.32102(17) 0.0859(9) Uani 1 1 d . . .
H8A H 0.6975 0.2353 0.3311 0.129 Uiso 1 1 calc R . .
H8B H 0.5774 0.1519 0.3276 0.129 Uiso 1 1 calc R . .
H8C H 0.5882 0.2900 0.3569 0.129 Uiso 1 1 calc R . .
C9 C 0.8115(2) 0.2406(2) 0.18354(15) 0.0653(6) Uani 1 1 d . . .
H9A H 0.7687 0.1723 0.1926 0.078 Uiso 1 1 calc R . .
H9B H 0.8166 0.2169 0.1285 0.078 Uiso 1 1 calc R . .
C10 C 0.9344(3) 0.2744(3) 0.2301(2) 0.1014(12) Uani 1 1 d . . .
H10A H 0.9740 0.3483 0.2276 0.152 Uiso 1 1 calc R . .
H10B H 0.9779 0.2137 0.2092 0.152 Uiso 1 1 calc R . .
H10C H 0.9304 0.2830 0.2836 0.152 Uiso 1 1 calc R . .
Si1 Si 0.86980(6) 0.47098(6) 0.11308(4) 0.05595(18) Uani 1 1 d DU . .
C11 C 0.833(3) 0.353(2) 0.0170(11) 0.076(8) Uani 0.101(6) 1 d PDU A 1
H11A H 0.9027 0.3507 -0.0072 0.114 Uiso 0.101(6) 1 calc PR A 1
H11B H 0.7706 0.3681 -0.0154 0.114 Uiso 0.101(6) 1 calc PR A 1
H11C H 0.8080 0.2778 0.0233 0.114 Uiso 0.101(6) 1 calc PR A 1
C12 C 1.0211(16) 0.465(3) 0.1588(15) 0.088(10) Uani 0.101(6) 1 d PDU A 1
H12A H 1.0233 0.3852 0.1561 0.132 Uiso 0.101(6) 1 calc PR A 1
H12B H 1.0384 0.5164 0.2125 0.132 Uiso 0.101(6) 1 calc PR A 1
H12C H 1.0794 0.4909 0.1314 0.132 Uiso 0.101(6) 1 calc PR A 1
C13 C 0.879(4) 0.6153(18) 0.101(2) 0.15(2) Uani 0.101(6) 1 d PDU A 1
H13A H 0.8416 0.6647 0.1393 0.226 Uiso 0.101(6) 1 calc PR A 1
H13B H 0.8385 0.6048 0.0495 0.226 Uiso 0.101(6) 1 calc PR A 1
H13C H 0.9608 0.6522 0.1075 0.226 Uiso 0.101(6) 1 calc PR A 1
C11A C 0.8940(4) 0.3345(3) 0.0417(2) 0.0845(11) Uani 0.899(6) 1 d PDU A 2
H11D H 0.9285 0.3535 0.0010 0.127 Uiso 0.899(6) 1 calc PR A 2
H11E H 0.8192 0.2798 0.0195 0.127 Uiso 0.899(6) 1 calc PR A 2
H11F H 0.9470 0.2992 0.0674 0.127 Uiso 0.899(6) 1 calc PR A 2
C12A C 1.0165(3) 0.5654(4) 0.16292(19) 0.0812(11) Uani 0.899(6) 1 d PDU A 2
H12D H 1.0571 0.5279 0.1942 0.122 Uiso 0.899(6) 1 calc PR A 2
H12E H 1.0062 0.6411 0.1959 0.122 Uiso 0.899(6) 1 calc PR A 2
H12F H 1.0627 0.5764 0.1247 0.122 Uiso 0.899(6) 1 calc PR A 2
C13A C 0.7976(3) 0.5522(3) 0.05575(18) 0.0729(9) Uani 0.899(6) 1 d PDU A 2
H13D H 0.7777 0.6213 0.0909 0.109 Uiso 0.899(6) 1 calc PR A 2
H13E H 0.7264 0.5013 0.0219 0.109 Uiso 0.899(6) 1 calc PR A 2
H13F H 0.8516 0.5760 0.0250 0.109 Uiso 0.899(6) 1 calc PR A 2
C14 C 0.3240(3) 0.2643(3) 0.13353(17) 0.0825(8) Uani 1 1 d . . .
H14A H 0.2408 0.2657 0.1234 0.124 Uiso 1 1 calc R . .
H14B H 0.3340 0.2003 0.1523 0.124 Uiso 1 1 calc R . .
H14C H 0.3555 0.2529 0.0861 0.124 Uiso 1 1 calc R . .
C15 C 0.3506(3) 0.4183(3) 0.30040(17) 0.0864(9) Uani 1 1 d . . .
H15A H 0.3823 0.4963 0.3378 0.130 Uiso 1 1 calc R . .
H15B H 0.3765 0.3603 0.3204 0.130 Uiso 1 1 calc R . .
H15C H 0.2652 0.4044 0.2911 0.130 Uiso 1 1 calc R . .
C16 C 0.3618(2) 0.5244(3) 0.1748(2) 0.0858(9) Uani 1 1 d . . .
H16A H 0.3989 0.5269 0.1310 0.129 Uiso 1 1 calc R . .
H16B H 0.3874 0.5993 0.2166 0.129 Uiso 1 1 calc R . .
H16C H 0.2767 0.5086 0.1593 0.129 Uiso 1 1 calc R . .
C21 C 0.5751(2) 0.29688(18) 0.05737(12) 0.0505(5) Uani 1 1 d . . .
C22 C 0.5781(2) 0.1782(2) 0.02556(14) 0.0631(6) Uani 1 1 d . . .
H22 H 0.6176 0.1420 0.0558 0.076 Uiso 1 1 calc R . .
C23 C 0.5240(3) 0.1126(2) -0.04987(15) 0.0786(8) Uani 1 1 d . . .
H23 H 0.5270 0.0326 -0.0701 0.094 Uiso 1 1 calc R . .
C24 C 0.4661(3) 0.1630(3) -0.09532(15) 0.0783(8) Uani 1 1 d . . .
H24 H 0.4293 0.1179 -0.1464 0.094 Uiso 1 1 calc R . .
C25 C 0.4621(2) 0.2798(3) -0.06590(14) 0.0702(7) Uani 1 1 d . . .
H25 H 0.4228 0.3152 -0.0969 0.084 Uiso 1 1 calc R . .
C26 C 0.5161(2) 0.3456(2) 0.00976(13) 0.0586(6) Uani 1 1 d . . .
H26 H 0.5126 0.4256 0.0293 0.070 Uiso 1 1 calc R . .
C31 C 0.60936(17) 0.62847(18) 0.33010(11) 0.0468(5) Uani 1 1 d . . .
F32 F 0.63609(14) 0.51315(14) 0.40829(8) 0.0730(4) Uani 1 1 d U . .
C32 C 0.6066(2) 0.6100(2) 0.40029(12) 0.0552(5) Uani 1 1 d . . .
F33 F 0.57310(17) 0.66613(19) 0.52856(9) 0.1013(6) Uani 1 1 d U . .
C33 C 0.5754(2) 0.6887(3) 0.46256(13) 0.0709(7) Uani 1 1 d . . .
F34 F 0.51613(17) 0.86685(18) 0.51665(11) 0.1105(7) Uani 1 1 d U . .
C34 C 0.5457(2) 0.7903(3) 0.45631(16) 0.0750(8) Uani 1 1 d . . .
F35 F 0.51790(17) 0.90945(15) 0.38173(12) 0.1002(6) Uani 1 1 d U . .
C35 C 0.5463(2) 0.8109(2) 0.38790(17) 0.0690(7) Uani 1 1 d . . .
F36 F 0.57613(13) 0.75487(12) 0.26055(8) 0.0680(4) Uani 1 1 d U . .
C36 C 0.57661(19) 0.7305(2) 0.32604(13) 0.0547(5) Uani 1 1 d . . .
C41 C 0.97225(19) 0.6230(2) 0.34634(12) 0.0538(5) Uani 1 1 d . . .
F42 F 0.86459(14) 0.46198(13) 0.36953(8) 0.0696(4) Uani 1 1 d U . .
C42 C 0.9682(2) 0.5329(2) 0.37650(13) 0.0604(6) Uani 1 1 d . . .
F43 F 1.0559(2) 0.42456(19) 0.44421(10) 0.1080(7) Uani 1 1 d U . .
C43 C 1.0666(3) 0.5140(3) 0.41657(14) 0.0805(9) Uani 1 1 d . . .
F44 F 1.26868(19) 0.5712(3) 0.46802(11) 0.1387(10) Uani 1 1 d U . .
C44 C 1.1736(3) 0.5872(4) 0.42830(17) 0.0931(11) Uani 1 1 d . . .
F45 F 1.28643(15) 0.7507(3) 0.41190(14) 0.1342(9) Uani 1 1 d U . .
C45 C 1.1815(2) 0.6779(4) 0.40050(18) 0.0908(11) Uani 1 1 d . . .
F46 F 1.09636(13) 0.78531(15) 0.33399(10) 0.0850(5) Uani 1 1 d U . .
C46 C 1.0836(2) 0.6959(3) 0.36069(14) 0.0687(7) Uani 1 1 d . . .
C51 C 0.84928(18) 0.78523(19) 0.33678(12) 0.0506(5) Uani 1 1 d . . .
F52 F 0.88469(15) 0.79577(13) 0.46683(8) 0.0756(4) Uani 1 1 d U . .
C52 C 0.8633(2) 0.8490(2) 0.41501(13) 0.0564(5) Uani 1 1 d . . .
F53 F 0.86578(17) 1.02118(15) 0.51940(9) 0.0952(6) Uani 1 1 d U . .
C53 C 0.8537(2) 0.9648(2) 0.44286(15) 0.0694(7) Uani 1 1 d . . .
F54 F 0.8253(2) 1.13567(14) 0.41891(13) 0.1175(7) Uani 1 1 d U . .
C54 C 0.8327(3) 1.0222(2) 0.39187(19) 0.0813(8) Uani 1 1 d . . .
F55 F 0.7973(2) 1.01968(17) 0.26414(13) 0.1229(8) Uani 1 1 d U . .
C55 C 0.8188(3) 0.9639(2) 0.31438(18) 0.0813(8) Uani 1 1 d . . .
F56 F 0.81303(18) 0.79376(14) 0.21109(9) 0.0874(5) Uani 1 1 d U . .
C56 C 0.8268(2) 0.8474(2) 0.28786(14) 0.0642(6) Uani 1 1 d . . .

loop_
_atom_site_aniso_label
_atom_site_aniso_U_11
_atom_site_aniso_U_22
_atom_site_aniso_U_33
_atom_site_aniso_U_23
_atom_site_aniso_U_13
_atom_site_aniso_U_12
B1 0.0521(13) 0.0458(12) 0.0421(12) 0.0177(10) 0.0077(10) 0.0110(10)
B2 0.0447(12) 0.0588(13) 0.0400(11) 0.0205(10) 0.0101(9) 0.0094(10)
Si2 0.0441(3) 0.0705(4) 0.0531(4) 0.0170(3) 0.0070(3) 0.0015(3)
C1 0.0491(11) 0.0483(10) 0.0408(10) 0.0165(8) 0.0082(8) 0.0147(9)
C2 0.0437(10) 0.0462(10) 0.0390(10) 0.0180(8) 0.0065(8) 0.0122(8)
C3 0.0424(10) 0.0480(10) 0.0372(10) 0.0143(8) 0.0058(8) 0.0117(8)
C4 0.0486(11) 0.0499(11) 0.0392(10) 0.0156(8) 0.0053(8) 0.0062(9)
C5 0.0641(13) 0.0473(11) 0.0414(11) 0.0173(9) 0.0082(9) 0.0095(10)
C6 0.0639(13) 0.0472(11) 0.0402(10) 0.0154(9) 0.0062(9) 0.0161(10)
C7 0.0812(17) 0.0555(13) 0.0643(14) 0.0276(11) 0.0154(12) 0.0053(12)
C8 0.120(3) 0.0774(17) 0.0766(18) 0.0466(15) 0.0242(17) 0.0179(17)
C9 0.0852(17) 0.0607(13) 0.0579(13) 0.0217(11) 0.0142(12) 0.0345(13)
C10 0.107(2) 0.095(2) 0.094(2) 0.0083(18) -0.0058(19) 0.065(2)
Si1 0.0529(3) 0.0658(4) 0.0502(3) 0.0167(3) 0.0186(3) 0.0148(3)
C11 0.070(11) 0.086(11) 0.076(11) 0.032(8) 0.015(8) 0.019(8)
C12 0.075(12) 0.098(13) 0.082(12) 0.023(9) 0.033(9) -0.001(9)
C13 0.14(2) 0.15(2) 0.15(2) 0.044(12) 0.046(11) 0.029(11)
C11A 0.102(3) 0.088(2) 0.072(2) 0.0237(17) 0.044(2) 0.0296(19)
C12A 0.0615(18) 0.115(3) 0.0657(18) 0.0330(18) 0.0199(14) 0.0026(17)
C13A 0.074(2) 0.091(2) 0.0634(17) 0.0388(16) 0.0188(14) 0.0140(16)
C14 0.0628(16) 0.0899(19) 0.0728(17) 0.0129(15) 0.0054(13) -0.0115(14)
C15 0.0579(15) 0.120(2) 0.0705(17) 0.0221(16) 0.0221(13) 0.0005(15)
C16 0.0525(15) 0.098(2) 0.105(2) 0.0394(18) -0.0015(14) 0.0112(14)
C21 0.0586(13) 0.0485(11) 0.0421(11) 0.0138(9) 0.0097(9) 0.0077(9)
C22 0.0807(17) 0.0520(12) 0.0520(13) 0.0160(10) 0.0076(11) 0.0074(11)
C23 0.106(2) 0.0560(14) 0.0556(15) 0.0039(12) 0.0070(14) 0.0034(14)
C24 0.089(2) 0.0785(18) 0.0475(13) 0.0070(13) 0.0008(13) -0.0025(15)
C25 0.0720(16) 0.0873(18) 0.0468(13) 0.0211(12) 0.0001(11) 0.0150(14)
C26 0.0662(14) 0.0621(13) 0.0469(12) 0.0187(10) 0.0059(10) 0.0147(11)
C31 0.0375(10) 0.0542(11) 0.0429(10) 0.0100(9) 0.0054(8) 0.0083(8)
F32 0.0888(10) 0.0882(10) 0.0559(8) 0.0351(7) 0.0202(7) 0.0305(8)
C32 0.0495(12) 0.0688(14) 0.0443(11) 0.0148(10) 0.0095(9) 0.0128(10)
F33 0.1067(13) 0.1472(16) 0.0462(8) 0.0224(9) 0.0263(8) 0.0287(12)
C33 0.0578(14) 0.099(2) 0.0427(12) 0.0070(12) 0.0099(10) 0.0125(14)
F34 0.0978(13) 0.1180(14) 0.0801(11) -0.0246(10) 0.0227(9) 0.0394(11)
C34 0.0565(14) 0.0858(18) 0.0588(15) -0.0107(14) 0.0119(11) 0.0198(13)
F35 0.1032(13) 0.0712(10) 0.1156(14) 0.0073(9) 0.0140(10) 0.0443(9)
C35 0.0548(14) 0.0604(14) 0.0769(17) 0.0020(12) 0.0052(12) 0.0196(11)
F36 0.0721(9) 0.0669(8) 0.0692(9) 0.0271(7) 0.0064(7) 0.0232(7)
C36 0.0466(11) 0.0577(12) 0.0538(12) 0.0115(10) 0.0043(9) 0.0133(10)
C41 0.0466(12) 0.0685(13) 0.0414(11) 0.0109(10) 0.0072(9) 0.0156(10)
F42 0.0802(10) 0.0760(9) 0.0664(8) 0.0366(7) 0.0155(7) 0.0279(8)
C42 0.0593(14) 0.0808(16) 0.0447(12) 0.0188(11) 0.0090(10) 0.0313(13)
F43 0.1431(17) 0.1481(16) 0.0684(10) 0.0517(11) 0.0260(10) 0.0979(14)
C43 0.099(2) 0.112(2) 0.0455(13) 0.0264(14) 0.0167(13) 0.0642(19)
F44 0.0915(13) 0.250(3) 0.0797(12) 0.0407(14) -0.0035(10) 0.0984(16)
C44 0.0601(18) 0.159(3) 0.0537(15) 0.0165(19) 0.0016(13) 0.055(2)
F45 0.0425(9) 0.201(2) 0.1213(16) 0.0175(15) -0.0015(9) 0.0065(11)
C45 0.0409(14) 0.145(3) 0.0634(16) 0.0069(19) 0.0026(12) 0.0184(16)
F46 0.0579(9) 0.0926(11) 0.0892(11) 0.0194(9) 0.0161(8) -0.0069(8)
C46 0.0492(13) 0.0914(18) 0.0536(13) 0.0088(13) 0.0087(10) 0.0149(12)
C51 0.0440(11) 0.0526(11) 0.0486(11) 0.0138(9) 0.0013(9) 0.0038(9)
F52 0.0981(11) 0.0783(9) 0.0484(7) 0.0166(7) 0.0047(7) 0.0297(8)
C52 0.0525(12) 0.0593(13) 0.0512(12) 0.0149(10) -0.0008(10) 0.0101(10)
F53 0.1107(13) 0.0792(10) 0.0675(10) -0.0092(8) -0.0067(9) 0.0286(9)
C53 0.0667(16) 0.0588(14) 0.0623(15) -0.0001(12) -0.0074(12) 0.0129(12)
F54 0.1494(18) 0.0554(9) 0.1265(16) 0.0114(9) -0.0127(13) 0.0308(10)
C54 0.087(2) 0.0503(13) 0.091(2) 0.0112(14) -0.0065(16) 0.0153(13)
F55 0.191(2) 0.0796(11) 0.1103(15) 0.0533(11) 0.0025(14) 0.0390(13)
C55 0.101(2) 0.0607(15) 0.0820(19) 0.0309(14) -0.0009(16) 0.0160(14)
F56 0.1307(14) 0.0776(9) 0.0577(9) 0.0311(7) 0.0082(9) 0.0218(9)
C56 0.0741(16) 0.0573(13) 0.0573(14) 0.0213(11) 0.0005(12) 0.0076(12)

loop_
_atom_type_symbol
_atom_type_description
_atom_type_scat_dispersion_real
_atom_type_scat_dispersion_imag
_atom_type_scat_source
C C 0.0181 0.0091 'International Tables Vol C Tables 4.2.6.8 and 6.1.1.4'
H H 0.0000 0.0000 'International Tables Vol C Tables 4.2.6.8 and 6.1.1.4'
B B 0.0090 0.0039 'International Tables Vol C Tables 4.2.6.8 and 6.1.1.4'
F F 0.0727 0.0534 'International Tables Vol C Tables 4.2.6.8 and 6.1.1.4'
Si Si 0.2541 0.3302 'International Tables Vol C Tables 4.2.6.8 and 6.1.1.4'

loop_
_geom_angle_atom_site_label_1
_geom_angle_atom_site_label_2
_geom_angle_atom_site_label_3
_geom_angle
C21 B1 C4 129.69(19)
C21 B1 C1 131.44(19)
C4 B1 C1 98.28(16)
C21 B1 C6 124.27(17)
C4 B1 C6 89.49(14)
C1 B1 C6 52.27(12)
C21 B1 C5 124.28(17)
C4 B1 C5 52.54(12)
C1 B1 C5 88.36(15)
C6 B1 C5 46.03(12)
C2 B2 C51 121.64(18)
C2 B2 C41 123.30(19)
C51 B2 C41 114.77(18)
C16 Si2 C15 108.38(17)
C16 Si2 C14 106.61(15)
C15 Si2 C14 108.02(14)
C16 Si2 C4 107.56(11)
C15 Si2 C4 112.90(12)
C14 Si2 C4 113.10(12)
C6 C1 C2 111.60(16)
C6 C1 B1 68.37(14)
C2 C1 B1 105.88(16)
C6 C1 Si1 125.40(15)
C2 C1 Si1 117.37(14)
B1 C1 Si1 116.74(13)
C3 C2 C1 110.10(17)
C3 C2 B2 120.02(18)
C1 C2 B2 127.59(18)
C2 C3 C31 124.35(17)
C2 C3 C4 113.67(17)
C31 C3 C4 121.21(17)
C3 C4 C5 111.61(17)
C3 C4 B1 104.18(16)
C5 C4 B1 68.40(14)
C3 C4 Si2 119.55(15)
C5 C4 Si2 120.92(15)
B1 C4 Si2 120.83(14)
C6 C5 C7 124.3(2)
C6 C5 C4 111.58(18)
C7 C5 C4 123.5(2)
C6 C5 B1 66.80(14)
C7 C5 B1 136.57(18)
C4 C5 B1 59.06(13)
C5 C6 C1 110.76(18)
C5 C6 C9 124.3(2)
C1 C6 C9 123.7(2)
C5 C6 B1 67.17(15)
C1 C6 B1 59.36(13)
C9 C6 B1 131.96(18)
C5 C7 C8 111.4(2)
C5 C7 H7A 109.4
C8 C7 H7A 109.4
C5 C7 H7B 109.4
C8 C7 H7B 109.4
H7A C7 H7B 108.0
C7 C8 H8A 109.5
C7 C8 H8B 109.5
H8A C8 H8B 109.5
C7 C8 H8C 109.5
H8A C8 H8C 109.5
H8B C8 H8C 109.5
C10 C9 C6 114.3(2)
C10 C9 H9A 108.7
C6 C9 H9A 108.7
C10 C9 H9B 108.7
C6 C9 H9B 108.7
H9A C9 H9B 107.6
C9 C10 H10A 109.5
C9 C10 H10B 109.5
H10A C10 H10B 109.5
C9 C10 H10C 109.5
H10A C10 H10C 109.5
H10B C10 H10C 109.5
C13 Si1 C11 109.8(11)
C13 Si1 C12A 70.7(12)
C11 Si1 C12A 127.5(10)
C13 Si1 C11A 126.4(14)
C11 Si1 C11A 27.8(9)
C12A Si1 C11A 107.99(18)
C13 Si1 C13A 36.5(11)
C11 Si1 C13A 81.4(10)
C12A Si1 C13A 106.10(16)
C11A Si1 C13A 106.66(17)
C13 Si1 C12 107.7(10)
C11 Si1 C12 106.6(9)
C12A Si1 C12 37.9(10)
C11A Si1 C12 79.7(9)
C13A Si1 C12 139.9(10)
C13 Si1 C1 113.3(15)
C11 Si1 C1 113.6(10)
C12A Si1 C1 113.34(12)
C11A Si1 C1 115.35(13)
C13A Si1 C1 106.81(12)
C12 Si1 C1 105.4(9)
Si1 C11 H11A 109.5
Si1 C11 H11B 109.5
Si1 C11 H11C 109.5
Si1 C12 H12A 109.5
Si1 C12 H12B 109.5
Si1 C12 H12C 109.5
Si1 C13 H13A 109.5
Si1 C13 H13B 109.5
Si1 C13 H13C 109.5
Si1 C11A H11D 109.5
Si1 C11A H11E 109.5
H11D C11A H11E 109.5
Si1 C11A H11F 109.5
H11D C11A H11F 109.5
H11E C11A H11F 109.5
Si1 C12A H12D 109.5
Si1 C12A H12E 109.5
H12D C12A H12E 109.5
Si1 C12A H12F 109.5
H12D C12A H12F 109.5
H12E C12A H12F 109.5
Si1 C13A H13D 109.5
Si1 C13A H13E 109.5
H13D C13A H13E 109.5
Si1 C13A H13F 109.5
H13D C13A H13F 109.5
H13E C13A H13F 109.5
Si2 C14 H14A 109.5
Si2 C14 H14B 109.5
H14A C14 H14B 109.5
Si2 C14 H14C 109.5
H14A C14 H14C 109.5
H14B C14 H14C 109.5
Si2 C15 H15A 109.5
Si2 C15 H15B 109.5
H15A C15 H15B 109.5
Si2 C15 H15C 109.5
H15A C15 H15C 109.5
H15B C15 H15C 109.5
Si2 C16 H16A 109.5
Si2 C16 H16B 109.5
H16A C16 H16B 109.5
Si2 C16 H16C 109.5
H16A C16 H16C 109.5
H16B C16 H16C 109.5
C26 C21 C22 116.8(2)
C26 C21 B1 119.87(19)
C22 C21 B1 123.3(2)
C23 C22 C21 121.1(2)
C23 C22 H22 119.4
C21 C22 H22 119.4
C24 C23 C22 120.7(3)
C24 C23 H23 119.7
C22 C23 H23 119.7
C23 C24 C25 119.6(2)
C23 C24 H24 120.2
C25 C24 H24 120.2
C24 C25 C26 119.8(2)
C24 C25 H25 120.1
C26 C25 H25 120.1
C21 C26 C25 121.9(2)
C21 C26 H26 119.0
C25 C26 H26 119.0
C36 C31 C32 115.8(2)
C36 C31 C3 122.83(19)
C32 C31 C3 121.32(19)
F32 C32 C33 118.2(2)
F32 C32 C31 119.24(19)
C33 C32 C31 122.5(2)
F33 C33 C32 120.1(3)
F33 C33 C34 120.3(2)
C32 C33 C34 119.6(2)
F34 C34 C35 120.8(3)
F34 C34 C33 119.6(3)
C35 C34 C33 119.5(2)
F35 C35 C34 119.7(2)
F35 C35 C36 120.3(3)
C34 C35 C36 120.0(2)
F36 C36 C35 117.7(2)
F36 C36 C31 119.79(19)
C35 C36 C31 122.5(2)
C42 C41 C46 115.2(2)
C42 C41 B2 123.3(2)
C46 C41 B2 121.2(2)
F42 C42 C43 117.2(3)
F42 C42 C41 119.8(2)
C43 C42 C41 122.9(3)
F43 C43 C44 120.8(3)
F43 C43 C42 119.6(3)
C44 C43 C42 119.6(3)
F44 C44 C45 120.3(4)
F44 C44 C43 120.2(4)
C45 C44 C43 119.5(3)
F45 C45 C44 120.0(3)
F45 C45 C46 119.4(4)
C44 C45 C46 120.5(3)
F46 C46 C45 118.1(3)
F46 C46 C41 119.6(2)
C45 C46 C41 122.3(3)
C56 C51 C52 115.0(2)
C56 C51 B2 122.86(19)
C52 C51 B2 122.2(2)
F52 C52 C53 117.6(2)
F52 C52 C51 119.2(2)
C53 C52 C51 123.2(2)
F53 C53 C54 120.4(2)
F53 C53 C52 120.4(2)
C54 C53 C52 119.2(2)
F54 C54 C55 120.7(3)
F54 C54 C53 119.4(3)
C55 C54 C53 119.9(2)
F55 C55 C54 120.1(3)
F55 C55 C56 120.2(3)
C54 C55 C56 119.7(3)
F56 C56 C55 117.6(2)
F56 C56 C51 119.5(2)
C55 C56 C51 122.9(2)

loop_
_geom_bond_atom_site_label_1
_geom_bond_atom_site_label_2
_geom_bond_distance
B1 C21 1.577(3)
B1 C4 1.644(3)
B1 C1 1.645(3)
B1 C6 1.777(3)
B1 C5 1.782(3)
B2 C2 1.543(3)
B2 C51 1.580(3)
B2 C41 1.581(3)
Si2 C16 1.853(3)
Si2 C15 1.863(3)
Si2 C14 1.865(3)
Si2 C4 1.897(2)
C1 C6 1.512(3)
C1 C2 1.528(3)
C1 Si1 1.897(2)
C2 C3 1.354(3)
C3 C31 1.492(3)
C3 C4 1.508(3)
C4 C5 1.522(3)
C5 C6 1.392(3)
C5 C7 1.514(3)
C6 C9 1.517(3)
C7 C8 1.516(4)
C7 H7A 0.9800
C7 H7B 0.9800
C8 H8A 0.9700
C8 H8B 0.9700
C8 H8C 0.9700
C9 C10 1.504(4)
C9 H9A 0.9800
C9 H9B 0.9800
C10 H10A 0.9700
C10 H10B 0.9700
C10 H10C 0.9700
Si1 C13 1.843(15)
Si1 C11 1.855(14)
Si1 C12A 1.858(3)
Si1 C11A 1.859(3)
Si1 C13A 1.883(3)
Si1 C12 1.886(14)
C11 H11A 0.9700
C11 H11B 0.9700
C11 H11C 0.9700
C12 H12A 0.9700
C12 H12B 0.9700
C12 H12C 0.9700
C13 H13A 0.9700
C13 H13B 0.9700
C13 H13C 0.9700
C11A H11D 0.9700
C11A H11E 0.9700
C11A H11F 0.9700
C12A H12D 0.9700
C12A H12E 0.9700
C12A H12F 0.9700
C13A H13D 0.9700
C13A H13E 0.9700
C13A H13F 0.9700
C14 H14A 0.9700
C14 H14B 0.9700
C14 H14C 0.9700
C15 H15A 0.9700
C15 H15B 0.9700
C15 H15C 0.9700
C16 H16A 0.9700
C16 H16B 0.9700
C16 H16C 0.9700
C21 C26 1.388(3)
C21 C22 1.394(3)
C22 C23 1.384(4)
C22 H22 0.9400
C23 C24 1.368(4)
C23 H23 0.9400
C24 C25 1.371(4)
C24 H24 0.9400
C25 C26 1.388(3)
C25 H25 0.9400
C26 H26 0.9400
C31 C36 1.385(3)
C31 C32 1.393(3)
F32 C32 1.333(3)
C32 C33 1.377(3)
F33 C33 1.340(3)
C33 C34 1.379(4)
F34 C34 1.332(3)
C34 C35 1.370(4)
F35 C35 1.336(3)
C35 C36 1.377(3)
F36 C36 1.339(3)
C41 C42 1.385(3)
C41 C46 1.402(3)
F42 C42 1.343(3)
C42 C43 1.382(4)
F43 C43 1.346(4)
C43 C44 1.371(5)
F44 C44 1.331(3)
C44 C45 1.362(5)
F45 C45 1.350(4)
C45 C46 1.370(4)
F46 C46 1.335(3)
C51 C56 1.385(3)
C51 C52 1.387(3)
F52 C52 1.343(3)
C52 C53 1.375(3)
F53 C53 1.345(3)
C53 C54 1.367(4)
F54 C54 1.341(3)
C54 C55 1.362(4)
F55 C55 1.342(3)
C55 C56 1.376(4)
F56 C56 1.341(3)

loop_
_geom_torsion_atom_site_label_1
_geom_torsion_atom_site_label_2
_geom_torsion_atom_site_label_3
_geom_torsion_atom_site_label_4
_geom_torsion
C21 B1 C1 C6 -105.5(2)
C4 B1 C1 C6 82.88(15)
C5 B1 C1 C6 31.12(13)
C21 B1 C1 C2 147.1(2)
C4 B1 C1 C2 -24.52(18)
C6 B1 C1 C2 -107.40(17)
C5 B1 C1 C2 -76.28(16)
C21 B1 C1 Si1 14.4(3)
C4 B1 C1 Si1 -157.25(13)
C6 B1 C1 Si1 119.87(16)
C5 B1 C1 Si1 150.99(13)
C6 C1 C2 C3 -58.4(2)
B1 C1 C2 C3 14.2(2)
Si1 C1 C2 C3 146.60(15)
C6 C1 C2 B2 104.2(2)
B1 C1 C2 B2 176.79(18)
Si1 C1 C2 B2 -50.8(2)
C51 B2 C2 C3 -55.1(3)
C41 B2 C2 C3 118.3(2)
C51 B2 C2 C1 143.8(2)
C41 B2 C2 C1 -42.7(3)
C1 C2 C3 C31 174.62(18)
B2 C2 C3 C31 10.5(3)
C1 C2 C3 C4 4.6(2)
B2 C2 C3 C4 -159.50(18)
C2 C3 C4 C5 50.8(2)
C31 C3 C4 C5 -119.6(2)
C2 C3 C4 B1 -21.3(2)
C31 C3 C4 B1 168.35(17)
C2 C3 C4 Si2 -159.94(14)
C31 C3 C4 Si2 29.7(2)
C21 B1 C4 C3 -145.4(2)
C1 B1 C4 C3 26.47(18)
C6 B1 C4 C3 78.18(16)
C5 B1 C4 C3 107.97(17)
C21 B1 C4 C5 106.6(2)
C1 B1 C4 C5 -81.50(16)
C6 B1 C4 C5 -29.79(13)
C21 B1 C4 Si2 -7.4(3)
C1 B1 C4 Si2 164.47(14)
C6 B1 C4 Si2 -143.82(14)
C5 B1 C4 Si2 -114.03(18)
C16 Si2 C4 C3 50.4(2)
C15 Si2 C4 C3 -69.1(2)
C14 Si2 C4 C3 167.83(17)
C16 Si2 C4 C5 -163.21(18)
C15 Si2 C4 C5 77.3(2)
C14 Si2 C4 C5 -45.8(2)
C16 Si2 C4 B1 -81.4(2)
C15 Si2 C4 B1 159.09(18)
C14 Si2 C4 B1 36.1(2)
C3 C4 C5 C6 -54.2(2)
B1 C4 C5 C6 43.03(18)
Si2 C4 C5 C6 156.94(15)
C3 C4 C5 C7 134.5(2)
B1 C4 C5 C7 -128.2(2)
Si2 C4 C5 C7 -14.3(3)
C3 C4 C5 B1 -97.27(18)
Si2 C4 C5 B1 113.91(17)
C21 B1 C5 C6 106.8(2)
C4 B1 C5 C6 -136.34(18)
C1 B1 C5 C6 -34.61(14)
C21 B1 C5 C7 -9.2(4)
C4 B1 C5 C7 107.7(3)
C1 B1 C5 C7 -150.6(3)
C6 B1 C5 C7 -116.0(3)
C21 B1 C5 C4 -116.8(2)
C1 B1 C5 C4 101.74(16)
C6 B1 C5 C4 136.34(18)
C7 C5 C6 C1 172.94(19)
C4 C5 C6 C1 1.8(2)
B1 C5 C6 C1 41.34(16)
C7 C5 C6 C9 5.4(3)
C4 C5 C6 C9 -165.78(19)
B1 C5 C6 C9 -126.2(2)
C7 C5 C6 B1 131.6(2)
C4 C5 C6 B1 -39.55(16)
C2 C1 C6 C5 54.1(2)
B1 C1 C6 C5 -45.03(17)
Si1 C1 C6 C5 -153.22(16)
C2 C1 C6 C9 -138.2(2)
B1 C1 C6 C9 122.6(2)
Si1 C1 C6 C9 14.5(3)
C2 C1 C6 B1 99.18(18)
Si1 C1 C6 B1 -108.18(18)
C21 B1 C6 C5 -106.8(2)
C4 B1 C6 C5 33.23(14)
C1 B1 C6 C5 134.13(18)
C21 B1 C6 C1 119.0(2)
C4 B1 C6 C1 -100.90(16)
C5 B1 C6 C1 -134.13(18)
C21 B1 C6 C9 9.5(4)
C4 B1 C6 C9 149.6(2)
C1 B1 C6 C9 -109.5(3)
C5 B1 C6 C9 116.4(3)
C6 C5 C7 C8 84.9(3)
C4 C5 C7 C8 -105.0(3)
B1 C5 C7 C8 176.4(3)
C5 C6 C9 C10 -124.8(3)
C1 C6 C9 C10 69.2(3)
B1 C6 C9 C10 146.2(3)
C6 C1 Si1 C13 178.2(13)
C2 C1 Si1 C13 -30.6(13)
B1 C1 Si1 C13 96.7(13)
C6 C1 Si1 C11 52.0(11)
C2 C1 Si1 C11 -156.7(11)
B1 C1 Si1 C11 -29.4(11)
C6 C1 Si1 C12A -103.7(2)
C2 C1 Si1 C12A 47.5(2)
B1 C1 Si1 C12A 174.79(19)
C6 C1 Si1 C11A 21.5(3)
C2 C1 Si1 C11A 172.7(2)
B1 C1 Si1 C11A -60.0(2)
C6 C1 Si1 C13A 139.79(19)
C2 C1 Si1 C13A -68.97(18)
B1 C1 Si1 C13A 58.32(18)
C6 C1 Si1 C12 -64.3(10)
C2 C1 Si1 C12 86.9(10)
B1 C1 Si1 C12 -145.8(10)
C4 B1 C21 C26 73.4(3)
C1 B1 C21 C26 -95.8(3)
C6 B1 C21 C26 -163.1(2)
C5 B1 C21 C26 140.4(2)
C4 B1 C21 C22 -105.7(3)
C1 B1 C21 C22 85.1(3)
C6 B1 C21 C22 17.8(3)
C5 B1 C21 C22 -38.7(3)
C26 C21 C22 C23 -0.4(4)
B1 C21 C22 C23 178.8(2)
C21 C22 C23 C24 0.1(5)
C22 C23 C24 C25 0.2(5)
C23 C24 C25 C26 -0.4(5)
C22 C21 C26 C25 0.2(4)
B1 C21 C26 C25 -179.0(2)
C24 C25 C26 C21 0.1(4)
C2 C3 C31 C36 81.8(3)
C4 C3 C31 C36 -108.8(2)
C2 C3 C31 C32 -96.9(3)
C4 C3 C31 C32 72.4(3)
C36 C31 C32 F32 179.46(19)
C3 C31 C32 F32 -1.7(3)
C36 C31 C32 C33 -1.1(3)
C3 C31 C32 C33 177.8(2)
F32 C32 C33 F33 -1.2(3)
C31 C32 C33 F33 179.4(2)
F32 C32 C33 C34 179.3(2)
C31 C32 C33 C34 -0.2(4)
F33 C33 C34 F34 0.8(4)
C32 C33 C34 F34 -179.6(2)
F33 C33 C34 C35 -178.7(2)
C32 C33 C34 C35 0.8(4)
F34 C34 C35 F35 0.6(4)
C33 C34 C35 F35 -179.9(2)
F34 C34 C35 C36 -179.7(2)
C33 C34 C35 C36 -0.1(4)
F35 C35 C36 F36 -0.1(3)
C34 C35 C36 F36 -179.8(2)
F35 C35 C36 C31 178.5(2)
C34 C35 C36 C31 -1.2(4)
C32 C31 C36 F36 -179.65(19)
C3 C31 C36 F36 1.5(3)
C32 C31 C36 C35 1.8(3)
C3 C31 C36 C35 -177.0(2)
C2 B2 C41 C42 -43.6(3)
C51 B2 C41 C42 130.3(2)
C2 B2 C41 C46 143.1(2)
C51 B2 C41 C46 -43.0(3)
C46 C41 C42 F42 176.5(2)
B2 C41 C42 F42 2.8(3)
C46 C41 C42 C43 -1.3(3)
B2 C41 C42 C43 -175.0(2)
F42 C42 C43 F43 2.2(3)
C41 C42 C43 F43 -180.0(2)
F42 C42 C43 C44 -177.1(2)
C41 C42 C43 C44 0.7(4)
F43 C43 C44 F44 -0.6(4)
C42 C43 C44 F44 178.8(2)
F43 C43 C44 C45 -179.2(3)
C42 C43 C44 C45 0.2(4)
F44 C44 C45 F45 1.2(4)
C43 C44 C45 F45 179.8(3)
F44 C44 C45 C46 -178.9(3)
C43 C44 C45 C46 -0.3(4)
F45 C45 C46 F46 0.5(4)
C44 C45 C46 F46 -179.3(3)
F45 C45 C46 C41 179.5(2)
C44 C45 C46 C41 -0.4(4)
C42 C41 C46 F46 -179.9(2)
B2 C41 C46 F46 -6.1(3)
C42 C41 C46 C45 1.1(3)
B2 C41 C46 C45 174.9(2)
C2 B2 C51 C56 -56.0(3)
C41 B2 C51 C56 130.0(2)
C2 B2 C51 C52 124.2(2)
C41 B2 C51 C52 -49.8(3)
C56 C51 C52 F52 179.6(2)
B2 C51 C52 F52 -0.5(3)
C56 C51 C52 C53 1.1(4)
B2 C51 C52 C53 -179.0(2)
F52 C52 C53 F53 0.1(4)
C51 C52 C53 F53 178.6(2)
F52 C52 C53 C54 179.6(2)
C51 C52 C53 C54 -1.9(4)
F53 C53 C54 F54 0.6(4)
C52 C53 C54 F54 -178.9(3)
F53 C53 C54 C55 -179.0(3)
C52 C53 C54 C55 1.5(5)
F54 C54 C55 F55 -0.1(5)
C53 C54 C55 F55 179.5(3)
F54 C54 C55 C56 180.0(3)
C53 C54 C55 C56 -0.4(5)
F55 C55 C56 F56 0.4(4)
C54 C55 C56 F56 -179.7(3)
F55 C55 C56 C51 179.7(3)
C54 C55 C56 C51 -0.4(5)
C52 C51 C56 F56 179.4(2)
B2 C51 C56 F56 -0.5(4)
C52 C51 C56 C55 0.0(4)
B2 C51 C56 C55 -179.8(3)

loop_
_platon_squeeze_void_nr
_platon_squeeze_void_average_x
_platon_squeeze_void_average_y
_platon_squeeze_void_average_z
_platon_squeeze_void_volume
_platon_squeeze_void_count_electrons
_platon_squeeze_void_content
1 0.000 0.000 0.000 560 128 ' '
